data_4300431
_journal_name_full 'Inorganic Chemistry'
_journal_paper_doi 10.1021/ic0512835
_journal_year 2006
_chemical_formula_sum 'C26 H24 Ag2 B2 F8 N6'
_chemical_formula_weight 809.87
_space_group_IT_number 2
_symmetry_cell_setting triclinic
_symmetry_space_group_name_Hall '-P 1'
_symmetry_space_group_name_H-M 'P -1'
_cell_angle_alpha 92.490(5)
_cell_angle_beta 96.249(5)
_cell_angle_gamma 93.248(5)
_cell_formula_units_Z 2
_cell_length_a 7.1224(7)
_cell_length_b 10.6180(10)
_cell_length_c 19.1669(18)
_cell_measurement_temperature 110(2)
_cell_volume 1436.8(2)
_diffrn_ambient_temperature 110(2)
_exptl_crystal_density_diffrn 1.872
_cod_depositor_comments
;
The following automatic conversions were performed:
'_symmetry_cell_setting' value 'Triclinic' changed to 'triclinic'
according to '/home/saulius/struct/CIF-dictionaries/cif_core.dic'
dictionary named 'cif_core.dic' version 2.4.1 from 2010-06-29.

Automatic conversion script
Id: cif_fix_enum 1527 2010-12-29 10:47:43Z saulius 
;
_cod_database_code 4300431

loop_
_symmetry_equiv_pos_as_xyz
'x, y, z'
'-x, -y, -z'

loop_
_atom_site_label
_atom_site_type_symbol
_atom_site_fract_x
_atom_site_fract_y
_atom_site_fract_z
_atom_site_U_iso_or_equiv
_atom_site_adp_type
_atom_site_occupancy
_atom_site_symmetry_multiplicity
_atom_site_calc_flag
_atom_site_refinement_flags
_atom_site_disorder_assembly
_atom_site_disorder_group
Ag1 Ag -0.16524(3) 0.49943(2) 1.041786(9) 0.02916(6) Uani 1 1 d . . .
Ag2 Ag 0.24110(3) 0.822135(17) 1.438419(10) 0.02840(6) Uani 1 1 d . . .
N1 N 0.3510(3) 0.89905(17) 1.54977(10) 0.0194(4) Uani 1 1 d . . .
N2 N 0.1754(3) 1.03037(18) 1.44552(10) 0.0198(4) Uani 1 1 d . . .
N3 N 0.2108(3) 0.64937(18) 1.37324(10) 0.0226(4) Uani 1 1 d . . .
H3A H 0.3062 0.5989 1.3886 0.027 Uiso 1 1 calc R . .
H3B H 0.0979 0.6074 1.3796 0.027 Uiso 1 1 calc R . .
N4 N -0.0193(3) 0.46390(19) 1.14228(10) 0.0209(4) Uani 1 1 d . . .
N5 N -0.2932(3) 0.64968(19) 0.97245(10) 0.0246(5) Uani 1 1 d . . .
N6 N -0.3227(3) 0.39624(19) 0.94323(10) 0.0234(4) Uani 1 1 d . . .
C1 C 0.4248(3) 0.8283(2) 1.60067(13) 0.0225(5) Uani 1 1 d . . .
H1 H 0.4417 0.7420 1.5895 0.027 Uiso 1 1 calc R . .
C2 C 0.4777(3) 0.8753(2) 1.66919(13) 0.0258(5) Uani 1 1 d . . .
H2 H 0.5279 0.8223 1.7044 0.031 Uiso 1 1 calc R . .
C3 C 0.4551(4) 1.0014(2) 1.68465(13) 0.0280(6) Uani 1 1 d . . .
H3 H 0.4931 1.0368 1.7307 0.034 Uiso 1 1 calc R . .
C4 C 0.3769(3) 1.0762(2) 1.63285(12) 0.0238(5) Uani 1 1 d . . .
H4 H 0.3591 1.1628 1.6430 0.029 Uiso 1 1 calc R . .
C5 C 0.3247(3) 1.0212(2) 1.56518(12) 0.0173(5) Uani 1 1 d . . .
C6 C 0.2329(3) 1.0947(2) 1.50712(12) 0.0179(5) Uani 1 1 d . . .
C7 C 0.2055(3) 1.2235(2) 1.51625(13) 0.0240(5) Uani 1 1 d . . .
H7 H 0.2492 1.2682 1.5595 0.029 Uiso 1 1 calc R . .
C8 C 0.1137(3) 1.2852(2) 1.46132(13) 0.0265(6) Uani 1 1 d . . .
H8 H 0.0925 1.3724 1.4669 0.032 Uiso 1 1 calc R . .
C9 C 0.0535(3) 1.2193(2) 1.39886(13) 0.0255(6) Uani 1 1 d . . .
H9 H -0.0110 1.2597 1.3608 0.031 Uiso 1 1 calc R . .
C10 C 0.0889(3) 1.0931(2) 1.39272(13) 0.0241(5) Uani 1 1 d . . .
H10 H 0.0504 1.0481 1.3491 0.029 Uiso 1 1 calc R . .
C11 C 0.2157(4) 0.6650(2) 1.29733(12) 0.0254(5) Uani 1 1 d . . .
H11A H 0.3468 0.6907 1.2890 0.031 Uiso 1 1 calc R . .
H11B H 0.1347 0.7341 1.2829 0.031 Uiso 1 1 calc R . .
C12 C 0.1501(3) 0.5474(2) 1.25136(12) 0.0183(5) Uani 1 1 d . . .
C13 C 0.0437(3) 0.5614(2) 1.18724(12) 0.0202(5) Uani 1 1 d . . .
H13 H 0.0140 0.6441 1.1746 0.024 Uiso 1 1 calc R . .
C14 C 0.0183(3) 0.3460(2) 1.16116(12) 0.0210(5) Uani 1 1 d . . .
H14 H -0.0278 0.2760 1.1303 0.025 Uiso 1 1 calc R . .
C15 C 0.1226(3) 0.3246(2) 1.22451(12) 0.0210(5) Uani 1 1 d . . .
H15 H 0.1473 0.2409 1.2368 0.025 Uiso 1 1 calc R . .
C16 C 0.1901(3) 0.4257(2) 1.26950(12) 0.0206(5) Uani 1 1 d . . .
H16 H 0.2636 0.4123 1.3126 0.025 Uiso 1 1 calc R . .
C17 C -0.2701(4) 0.7746(3) 0.98776(14) 0.0327(6) Uani 1 1 d . . .
H17 H -0.1859 0.8042 1.0277 0.039 Uiso 1 1 calc R . .
C18 C -0.3640(4) 0.8624(3) 0.94764(15) 0.0381(7) Uani 1 1 d . . .
H18 H -0.3444 0.9502 0.9599 0.046 Uiso 1 1 calc R . .
C19 C -0.4858(4) 0.8199(3) 0.88994(14) 0.0341(6) Uani 1 1 d . . .
H19 H -0.5530 0.8778 0.8619 0.041 Uiso 1 1 calc R . .
C20 C -0.5092(3) 0.6919(2) 0.87331(13) 0.0264(6) Uani 1 1 d . . .
H20 H -0.5922 0.6609 0.8333 0.032 Uiso 1 1 calc R . .
C21 C -0.4104(3) 0.6081(2) 0.91543(12) 0.0215(5) Uani 1 1 d . . .
C22 C -0.4283(3) 0.4679(2) 0.89941(12) 0.0203(5) Uani 1 1 d . . .
C23 C -0.5453(3) 0.4132(2) 0.84243(12) 0.0221(5) Uani 1 1 d . . .
H23 H -0.6177 0.4649 0.8119 0.026 Uiso 1 1 calc R . .
C24 C -0.5571(3) 0.2830(2) 0.82979(13) 0.0275(6) Uani 1 1 d . . .
H24 H -0.6402 0.2444 0.7917 0.033 Uiso 1 1 calc R . .
C25 C -0.4451(4) 0.2104(3) 0.87389(13) 0.0331(6) Uani 1 1 d . . .
H25 H -0.4464 0.1213 0.8660 0.040 Uiso 1 1 calc R . .
C26 C -0.3310(4) 0.2719(2) 0.92993(14) 0.0300(6) Uani 1 1 d . . .
H26 H -0.2547 0.2224 0.9604 0.036 Uiso 1 1 calc R . .
B1 B 0.7037(4) 0.5036(3) 0.35152(15) 0.0223(6) Uani 1 1 d . . .
F1 F 0.86690(19) 0.49357(13) 0.39779(7) 0.0312(3) Uani 1 1 d . . .
F4 F 0.7119(2) 0.62222(13) 0.32271(8) 0.0415(4) Uani 1 1 d . . .
F2 F 0.5488(2) 0.49377(15) 0.39061(8) 0.0374(4) Uani 1 1 d . . .
F3 F 0.6884(2) 0.40978(13) 0.29903(7) 0.0337(4) Uani 1 1 d . . .
B2 B 0.0097(16) 0.0454(11) 0.8169(5) 0.033(3) Uani 0.607(7) 1 d PD A 1
F5 F 0.0041(18) 0.1423(9) 0.8661(5) 0.047(2) Uani 0.607(7) 1 d PD A 1
F6 F 0.1333(5) -0.0429(3) 0.8413(3) 0.0684(17) Uani 0.607(7) 1 d PD A 1
F7 F -0.1695(17) -0.0111(18) 0.7985(10) 0.049(4) Uani 0.607(7) 1 d PD A 1
F8 F 0.0697(5) 0.0968(3) 0.75797(16) 0.0517(13) Uani 0.607(7) 1 d PD A 1
B2A B 0.019(2) 0.0259(13) 0.8337(8) 0.024(4) Uani 0.393(7) 1 d PD A 2
F5A F 0.016(3) 0.1511(12) 0.8540(8) 0.068(5) Uani 0.393(7) 1 d PD A 2
F6A F 0.0651(9) -0.0367(5) 0.8947(4) 0.065(2) Uani 0.393(7) 1 d PD A 2
F7A F -0.159(2) -0.021(3) 0.8051(15) 0.046(5) Uani 0.393(7) 1 d PD A 2
F8A F 0.1540(9) 0.0018(8) 0.7901(4) 0.086(3) Uani 0.393(7) 1 d PD A 2

loop_
_atom_site_aniso_label
_atom_site_aniso_U_11
_atom_site_aniso_U_22
_atom_site_aniso_U_33
_atom_site_aniso_U_23
_atom_site_aniso_U_13
_atom_site_aniso_U_12
Ag1 0.02284(10) 0.04763(14) 0.01638(10) 0.00433(9) -0.00109(7) 0.00087(9)
Ag2 0.03039(11) 0.02287(11) 0.03096(12) -0.01295(8) 0.00837(8) -0.00538(8)
N1 0.0195(10) 0.0153(10) 0.0235(11) -0.0013(8) 0.0053(8) -0.0015(8)
N2 0.0199(10) 0.0208(10) 0.0180(10) -0.0007(8) 0.0020(8) -0.0026(8)
N3 0.0244(10) 0.0211(11) 0.0215(10) -0.0053(8) 0.0030(8) -0.0017(8)
N4 0.0178(9) 0.0253(11) 0.0189(10) 0.0002(9) 0.0002(8) -0.0007(8)
N5 0.0276(11) 0.0292(12) 0.0165(10) -0.0007(9) 0.0024(8) 0.0001(9)
N6 0.0263(10) 0.0262(11) 0.0173(10) 0.0047(9) 0.0011(8) -0.0009(8)
C1 0.0230(12) 0.0166(12) 0.0287(13) 0.0041(10) 0.0049(10) 0.0017(9)
C2 0.0273(13) 0.0262(14) 0.0252(13) 0.0068(11) 0.0040(10) 0.0064(10)
C3 0.0320(14) 0.0319(15) 0.0195(13) -0.0011(11) 0.0001(10) 0.0041(11)
C4 0.0287(13) 0.0209(13) 0.0218(13) -0.0018(10) 0.0019(10) 0.0056(10)
C5 0.0171(11) 0.0163(11) 0.0189(12) -0.0008(9) 0.0046(9) 0.0003(9)
C6 0.0164(11) 0.0190(12) 0.0187(12) 0.0007(10) 0.0048(9) -0.0012(9)
C7 0.0296(13) 0.0204(13) 0.0219(13) -0.0022(10) 0.0039(10) 0.0028(10)
C8 0.0278(13) 0.0222(13) 0.0305(14) 0.0039(11) 0.0038(11) 0.0063(10)
C9 0.0194(12) 0.0330(15) 0.0253(13) 0.0105(11) 0.0035(10) 0.0036(10)
C10 0.0204(12) 0.0318(14) 0.0199(12) -0.0001(11) 0.0042(10) -0.0028(10)
C11 0.0355(14) 0.0173(12) 0.0220(13) -0.0021(10) 0.0011(11) -0.0045(10)
C12 0.0188(11) 0.0179(12) 0.0179(12) -0.0025(9) 0.0029(9) -0.0011(9)
C13 0.0190(11) 0.0191(12) 0.0225(12) 0.0017(10) 0.0024(9) 0.0017(9)
C14 0.0223(12) 0.0190(12) 0.0208(12) -0.0067(10) 0.0039(9) -0.0016(9)
C15 0.0237(12) 0.0140(11) 0.0252(13) -0.0019(10) 0.0027(10) 0.0022(9)
C16 0.0217(12) 0.0214(12) 0.0177(12) 0.0011(10) -0.0011(9) -0.0006(9)
C17 0.0401(16) 0.0322(16) 0.0243(14) -0.0070(12) 0.0031(12) -0.0038(12)
C18 0.0532(18) 0.0257(15) 0.0356(16) -0.0010(13) 0.0075(14) 0.0000(13)
C19 0.0412(16) 0.0309(15) 0.0313(15) 0.0066(12) 0.0045(12) 0.0085(12)
C20 0.0255(13) 0.0326(15) 0.0217(13) 0.0041(11) 0.0047(10) 0.0022(11)
C21 0.0199(11) 0.0270(13) 0.0181(12) 0.0002(10) 0.0066(9) -0.0008(10)
C22 0.0173(11) 0.0278(13) 0.0162(12) 0.0026(10) 0.0049(9) -0.0002(9)
C23 0.0205(11) 0.0320(14) 0.0141(11) 0.0018(10) 0.0030(9) 0.0018(10)
C24 0.0282(13) 0.0340(15) 0.0190(13) -0.0037(11) 0.0032(10) -0.0052(11)
C25 0.0472(17) 0.0248(14) 0.0265(14) 0.0000(12) 0.0039(12) -0.0044(12)
C26 0.0361(15) 0.0266(14) 0.0269(14) 0.0067(12) -0.0002(11) 0.0025(11)
B1 0.0245(14) 0.0163(14) 0.0250(15) 0.0007(11) -0.0028(11) 0.0042(11)
F1 0.0239(7) 0.0349(9) 0.0329(8) 0.0047(7) -0.0057(6) 0.0014(6)
F4 0.0775(12) 0.0166(8) 0.0274(8) 0.0020(7) -0.0091(8) 0.0063(8)
F2 0.0250(8) 0.0475(10) 0.0391(9) -0.0056(8) 0.0025(7) 0.0049(7)
F3 0.0493(9) 0.0199(8) 0.0301(8) -0.0062(6) -0.0003(7) 0.0009(7)
B2 0.031(4) 0.030(5) 0.036(5) -0.002(4) -0.006(3) 0.006(3)
F5 0.057(4) 0.050(5) 0.030(2) -0.019(2) -0.009(2) 0.014(3)
F6 0.049(2) 0.039(2) 0.115(5) 0.004(2) -0.012(3) 0.0233(17)
F7 0.037(4) 0.041(7) 0.064(5) -0.008(4) -0.016(3) -0.004(3)
F8 0.047(2) 0.063(3) 0.044(2) -0.0070(17) 0.0129(15) -0.0110(17)
B2A 0.033(7) 0.005(5) 0.035(7) -0.005(5) 0.010(6) -0.003(4)
F5A 0.066(7) 0.009(4) 0.119(12) -0.011(5) -0.034(8) 0.001(4)
F6A 0.071(4) 0.043(3) 0.079(5) 0.018(3) -0.012(3) 0.000(3)
F7A 0.038(7) 0.017(5) 0.083(12) -0.007(6) 0.008(7) -0.003(5)
F8A 0.064(4) 0.119(8) 0.079(5) -0.035(6) 0.040(4) 0.010(4)

loop_
_geom_bond_atom_site_label_1
_geom_bond_atom_site_label_2
_geom_bond_distance
_geom_bond_site_symmetry_2
_geom_bond_publ_flag
Ag1 N4 2.1457(19) . ?
Ag1 N5 2.286(2) . ?
Ag1 N6 2.291(2) . ?
Ag1 Ag1 2.9875(4) 2_567 ?
Ag2 N3 2.1610(19) . ?
Ag2 N2 2.287(2) . ?
Ag2 N1 2.2908(19) . ?
N1 C1 1.337(3) . ?
N1 C5 1.346(3) . ?
N2 C10 1.348(3) . ?
N2 C6 1.350(3) . ?
N3 C11 1.475(3) . ?
N3 H3A 0.9200 . ?
N3 H3B 0.9200 . ?
N4 C13 1.342(3) . ?
N4 C14 1.351(3) . ?
N5 C21 1.343(3) . ?
N5 C17 1.343(3) . ?
N6 C26 1.331(3) . ?
N6 C22 1.353(3) . ?
C1 C2 1.389(3) . ?
C1 H1 0.9500 . ?
C2 C3 1.380(4) . ?
C2 H2 0.9500 . ?
C3 C4 1.388(3) . ?
C3 H3 0.9500 . ?
C4 C5 1.402(3) . ?
C4 H4 0.9500 . ?
C5 C6 1.500(3) . ?
C6 C7 1.398(3) . ?
C7 C8 1.387(3) . ?
C7 H7 0.9500 . ?
C8 C9 1.374(4) . ?
C8 H8 0.9500 . ?
C9 C10 1.381(3) . ?
C9 H9 0.9500 . ?
C10 H10 0.9500 . ?
C11 C12 1.517(3) . ?
C11 H11A 0.9900 . ?
C11 H11B 0.9900 . ?
C12 C16 1.390(3) . ?
C12 C13 1.390(3) . ?
C13 H13 0.9500 . ?
C14 C15 1.387(3) . ?
C14 H14 0.9500 . ?
C15 C16 1.378(3) . ?
C15 H15 0.9500 . ?
C16 H16 0.9500 . ?
C17 C18 1.389(4) . ?
C17 H17 0.9500 . ?
C18 C19 1.372(4) . ?
C18 H18 0.9500 . ?
C19 C20 1.379(4) . ?
C19 H19 0.9500 . ?
C20 C21 1.396(3) . ?
C20 H20 0.9500 . ?
C21 C22 1.502(3) . ?
C22 C23 1.384(3) . ?
C23 C24 1.390(3) . ?
C23 H23 0.9500 . ?
C24 C25 1.387(4) . ?
C24 H24 0.9500 . ?
C25 C26 1.389(4) . ?
C25 H25 0.9500 . ?
C26 H26 0.9500 . ?
B1 F3 1.376(3) . ?
B1 F1 1.395(3) . ?
B1 F4 1.398(3) . ?
B1 F2 1.401(3) . ?
B2 F5 1.370(10) . ?
B2 F8 1.373(10) . ?
B2 F7 1.382(9) . ?
B2 F6 1.384(11) . ?
B2A F8A 1.370(14) . ?
B2A F5A 1.371(12) . ?
B2A F7A 1.382(12) . ?
B2A F6A 1.389(14) . ?
